data_9004022
loop_
_publ_author_name
'Bindi, L.'
'Downs, R. T.'
'Harlow, G. E.'
'Safonov, O. G.'
'Litvin, Y. A.'
'Perchuk, L. L.'
'Uchida, H.'
'Menchetti, S.'

_publ_section_title
;
 Compressibility of synthetic potassium-rich clinopyroxene:
 In situ high-pressure single-crystal X-ray study
 Sample: 939-1, in air
;
_journal_name_full 'American Mineralogist'
_journal_page_first 802
_journal_page_last 808
_journal_paper_doi 10.2138/am.2006.2031
_journal_volume 91
_journal_year 2006
_chemical_formula_sum 'Al0.19 Ca0.88 K0.12 Mg0.83 O6 Si1.98'
_chemical_name_mineral Diopside
_space_group_IT_number 15
_symmetry_space_group_name_Hall '-C 2yc'
_symmetry_space_group_name_H-M 'C 1 2/c 1'
_cell_angle_alpha 90
_cell_angle_beta 105.990
_cell_angle_gamma 90
_cell_length_a 9.6912
_cell_length_b 8.8986
_cell_length_c 5.2531
_cell_formula_units_Z 4
_cell_volume 435.490
_database_code_amcsd 0004146
_exptl_crystal_density_diffrn 3.308
_cod_original_formula_sum '(Ca.88 K.12) Mg.83 Al.19 Si1.98 O6'
_cod_database_code 9004022

loop_
_symmetry_equiv_pos_as_xyz
x,y,z
1/2+x,1/2+y,z
x,-y,1/2+z
1/2+x,1/2-y,1/2+z
-x,y,1/2-z
1/2-x,1/2+y,1/2-z
-x,-y,-z
1/2-x,1/2-y,-z

loop_
_atom_site_aniso_label
_atom_site_aniso_U_11
_atom_site_aniso_U_22
_atom_site_aniso_U_33
_atom_site_aniso_U_12
_atom_site_aniso_U_13
_atom_site_aniso_U_23
Ca2 0.01385 0.00891 0.00925 0.00000 -0.00024 0.00000
K2 0.01385 0.00891 0.00925 0.00000 -0.00024 0.00000
Mg1 0.00629 0.00678 0.00587 0.00000 0.00100 0.00000
Al1 0.00629 0.00678 0.00587 0.00000 0.00100 0.00000
Si 0.00506 0.00606 0.00517 0.00008 0.00145 -0.00039
Al 0.00506 0.00606 0.00517 0.00008 0.00145 -0.00039
O1 0.00563 0.01581 0.01030 0.00105 0.00250 -0.00064
O2 0.01600 0.00810 0.01208 -0.00298 0.00450 -0.00175
O3 0.00730 0.01127 0.00811 -0.00025 0.00260 -0.00237

loop_
_atom_site_label
_atom_site_fract_x
_atom_site_fract_y
_atom_site_fract_z
_atom_site_occupancy
_atom_site_U_iso_or_equiv
Ca2 0.00000 0.30245 0.25000 0.88000 0.01135
K2 0.00000 0.30245 0.25000 0.12000 0.01135
Mg1 0.00000 0.90703 0.25000 0.83000 0.00646
Al1 0.00000 0.90703 0.25000 0.17000 0.00646
Si 0.28620 0.09297 0.22578 0.99000 0.00541
Al 0.28620 0.09297 0.22578 0.01000 0.00541
O1 0.11410 0.08445 0.13811 1.00000 0.01051
O2 0.35996 0.25132 0.31167 1.00000 0.01191
O3 0.35013 0.01660 0.99295 1.00000 0.00874

loop_
_cod_related_entry_id
_cod_related_entry_database
_cod_related_entry_code
1 AMCSD 0004146
